data_4329317
loop_
_publ_author_name
'Marta Arroyo'
'Patricia G\'omez-Iglesias'
'Jose Miguel Mart\'in-Alvarez'
'Celedonio M. Alvarez'
'Daniel Miguel'
'Fernando Villafa\~ne'

_publ_contact_author
;
     FERNANDO VILLAFA\~NE
     IU CINQUIMA/Qu\'imica Inorg\'anica
     Facultad de Ciencias
     Universidad de Valladolid
     C/ Prado de la Magdalena s/n
     47005 Valladolid
     SPAIN
;
_publ_contact_author_email fervilla@qi.uva.es
_publ_contact_author_fax +34-983-423013
_publ_contact_author_phone +34-983-184620
_publ_section_title
;
 Coordination versus Coupling of Dicyanamide in Molybdenum and Manganese
 Pyrazole Complexes
;
_journal_name_full 'Inorganic Chemistry'
_journal_page_first 6070
_journal_page_last 6080
_journal_paper_doi 10.1021/ic202631c
_journal_volume 51
_journal_year 2012
_chemical_formula_sum 'C11 H8 Mn N7 O3'
_chemical_formula_weight 341.18
_chemical_name_systematic
; 
 ? 
;
_space_group_IT_number 14
_symmetry_cell_setting monoclinic
_symmetry_space_group_name_Hall '-P 2yn'
_symmetry_space_group_name_H-M 'P 1 21/n 1'
_atom_sites_solution_hydrogens geom
_atom_sites_solution_primary direct
_atom_sites_solution_secondary difmap
_audit_creation_method SHELXL-97
_cell_angle_alpha 90.00
_cell_angle_beta 102.601(5)
_cell_angle_gamma 90.00
_cell_formula_units_Z 4
_cell_length_a 7.7764(18)
_cell_length_b 13.535(3)
_cell_length_c 13.609(3)
_cell_measurement_reflns_used 783
_cell_measurement_temperature 298(2)
_cell_measurement_theta_max 22.941
_cell_measurement_theta_min 3.665
_cell_volume 1397.9(5)
_computing_cell_refinement 'Bruker SMART'
_computing_data_collection 'Bruker SMART'
_computing_data_reduction 'Bruker SHELXTL'
_computing_molecular_graphics 'Bruker SHELXTL'
_computing_publication_material 'Bruker SHELXTL'
_computing_structure_refinement 'SHELXL-97 (Sheldrick, 1997)'
_computing_structure_solution 'SHELXS-97 (Sheldrick, 1990)'
_diffrn_ambient_temperature 298(2)
_diffrn_measured_fraction_theta_full 1.000
_diffrn_measured_fraction_theta_max 1.000
_diffrn_measurement_device_type 'CCD area detector'
_diffrn_measurement_method 'phi and omega scans'
_diffrn_radiation_monochromator graphite
_diffrn_radiation_source 'fine-focus sealed tube'
_diffrn_radiation_type MoK\a
_diffrn_radiation_wavelength 0.71073
_diffrn_reflns_av_R_equivalents 0.0258
_diffrn_reflns_av_sigmaI/netI 0.0291
_diffrn_reflns_limit_h_max 8
_diffrn_reflns_limit_h_min -8
_diffrn_reflns_limit_k_max 11
_diffrn_reflns_limit_k_min -15
_diffrn_reflns_limit_l_max 14
_diffrn_reflns_limit_l_min -15
_diffrn_reflns_number 6114
_diffrn_reflns_theta_full 23.29
_diffrn_reflns_theta_max 23.29
_diffrn_reflns_theta_min 2.15
_exptl_absorpt_coefficient_mu 0.969
_exptl_absorpt_correction_T_max 1.000000
_exptl_absorpt_correction_T_min 0.787786
_exptl_absorpt_correction_type multi-scan
_exptl_absorpt_process_details SADABS
_exptl_crystal_colour YELLOW
_exptl_crystal_density_diffrn 1.621
_exptl_crystal_description BLOCK
_exptl_crystal_F_000 688
_exptl_crystal_size_max 0.28
_exptl_crystal_size_mid 0.16
_exptl_crystal_size_min 0.08
_refine_diff_density_max 0.399
_refine_diff_density_min -0.175
_refine_diff_density_rms 0.056
_refine_ls_extinction_method none
_refine_ls_goodness_of_fit_ref 1.000
_refine_ls_hydrogen_treatment constr
_refine_ls_matrix_type full
_refine_ls_number_parameters 199
_refine_ls_number_reflns 2016
_refine_ls_number_restraints 0
_refine_ls_restrained_S_all 1.000
_refine_ls_R_factor_all 0.0456
_refine_ls_R_factor_gt 0.0338
_refine_ls_shift/su_max 0.000
_refine_ls_shift/su_mean 0.000
_refine_ls_structure_factor_coef Fsqd
_refine_ls_weighting_details 'calc w=1/[\s^2^(Fo^2^)+(0.0558P)^2^+0.0000P] where P=(Fo^2^+2Fc^2^)/3'
_refine_ls_weighting_scheme calc
_refine_ls_wR_factor_gt 0.0837
_refine_ls_wR_factor_ref 0.0878
_reflns_number_gt 1597
_reflns_number_total 2016
_reflns_threshold_expression >2sigma(I)
_cod_data_source_file ic202631c_si_002_2.cif
_cod_data_source_block Compound_2a_ma369am
_cod_original_cell_volume 1397.9(6)
_cod_database_code 4329317

loop_
_symmetry_equiv_pos_as_xyz
'x, y, z'
'-x+1/2, y+1/2, -z+1/2'
'-x, -y, -z'
'x-1/2, -y-1/2, z-1/2'

loop_
_atom_site_label
_atom_site_type_symbol
_atom_site_fract_x
_atom_site_fract_y
_atom_site_fract_z
_atom_site_U_iso_or_equiv
_atom_site_adp_type
_atom_site_occupancy
_atom_site_symmetry_multiplicity
_atom_site_calc_flag
_atom_site_refinement_flags
Mn1 Mn 0.19012(5) 0.21779(3) 0.24478(3) 0.03995(19) Uani 1 1 d .
N1 N -0.0372(3) 0.29383(18) 0.23615(17) 0.0403(6) Uani 1 1 d .
N2 N -0.1765(3) 0.25478(18) 0.16838(17) 0.0406(6) Uani 1 1 d .
N3 N 0.0090(3) 0.12900(18) 0.15507(17) 0.0432(6) Uani 1 1 d .
H3 H 0.0368 0.0708 0.1385 0.052 Uiso 1 1 calc R
N4 N 0.2052(3) 0.28824(17) 0.11195(16) 0.0390(6) Uani 1 1 d .
N5 N 0.2374(3) 0.24010(19) 0.03147(16) 0.0436(6) Uani 1 1 d .
H5 H 0.2514 0.1772 0.0288 0.052 Uiso 1 1 calc R
N6 N -0.2907(3) 0.1307(2) 0.05935(19) 0.0512(7) Uani 1 1 d .
N7 N -0.2734(3) -0.0315(2) -0.0203(2) 0.0579(7) Uani 1 1 d .
C1 C 0.1719(5) 0.1569(3) 0.3593(3) 0.0583(9) Uani 1 1 d .
O1 O 0.1661(5) 0.1185(2) 0.4321(2) 0.1009(11) Uani 1 1 d .
C2 C 0.3295(4) 0.3107(3) 0.3167(2) 0.0468(8) Uani 1 1 d .
O2 O 0.4191(3) 0.3696(2) 0.36117(18) 0.0719(7) Uani 1 1 d .
C3 C 0.3814(5) 0.1436(2) 0.2438(2) 0.0476(8) Uani 1 1 d .
O3 O 0.5065(3) 0.0976(2) 0.24743(17) 0.0712(7) Uani 1 1 d .
C4 C -0.1479(4) 0.1630(2) 0.1242(2) 0.0410(7) Uani 1 1 d .
C5 C -0.2759(4) 0.0430(3) 0.0185(2) 0.0450(8) Uani 1 1 d .
C11 C -0.0972(4) 0.3755(2) 0.2689(2) 0.0464(8) Uani 1 1 d .
H11 H -0.0306 0.4176 0.3164 0.056 Uiso 1 1 calc R
C12 C -0.2732(4) 0.3905(2) 0.2234(2) 0.0524(8) Uani 1 1 d .
H12 H -0.3447 0.4428 0.2338 0.063 Uiso 1 1 calc R
C13 C -0.3185(4) 0.3124(3) 0.1603(2) 0.0512(8) Uani 1 1 d .
H13 H -0.4287 0.3011 0.1189 0.061 Uiso 1 1 calc R
C14 C 0.1946(4) 0.3823(2) 0.0856(2) 0.0534(8) Uani 1 1 d .
H14 H 0.1738 0.4336 0.1269 0.064 Uiso 1 1 calc R
C15 C 0.2184(5) 0.3946(3) -0.0113(2) 0.0641(10) Uani 1 1 d .
H15 H 0.2169 0.4533 -0.0469 0.077 Uiso 1 1 calc R
C16 C 0.2446(4) 0.3017(3) -0.0432(2) 0.0556(9) Uani 1 1 d .
H16 H 0.2641 0.2845 -0.1060 0.067 Uiso 1 1 calc R

loop_
_atom_site_aniso_label
_atom_site_aniso_U_11
_atom_site_aniso_U_22
_atom_site_aniso_U_33
_atom_site_aniso_U_23
_atom_site_aniso_U_13
_atom_site_aniso_U_12
Mn1 0.0466(3) 0.0357(3) 0.0369(3) -0.00347(19) 0.0076(2) 0.0024(2)
N1 0.0446(14) 0.0358(15) 0.0416(13) -0.0059(11) 0.0118(11) -0.0031(12)
N2 0.0405(14) 0.0386(15) 0.0442(13) -0.0089(12) 0.0121(11) -0.0042(12)
N3 0.0461(15) 0.0326(15) 0.0527(15) -0.0094(11) 0.0147(12) 0.0018(12)
N4 0.0441(13) 0.0354(16) 0.0364(13) -0.0059(11) 0.0066(10) -0.0018(11)
N5 0.0541(15) 0.0365(15) 0.0401(13) -0.0080(12) 0.0099(11) -0.0038(12)
N6 0.0462(15) 0.0475(18) 0.0597(16) -0.0168(14) 0.0109(13) -0.0067(13)
N7 0.0612(17) 0.0441(19) 0.0651(17) -0.0161(15) 0.0065(13) -0.0074(14)
C1 0.078(2) 0.048(2) 0.053(2) 0.0015(18) 0.0231(17) 0.0143(19)
O1 0.162(3) 0.083(2) 0.0723(18) 0.0314(17) 0.0569(19) 0.033(2)
C2 0.0446(18) 0.053(2) 0.0431(18) -0.0077(16) 0.0101(15) 0.0106(16)
O2 0.0624(15) 0.0775(19) 0.0727(16) -0.0355(15) 0.0078(12) -0.0130(14)
C3 0.062(2) 0.044(2) 0.0351(16) -0.0058(14) 0.0049(14) 0.0052(17)
O3 0.0730(16) 0.0722(18) 0.0626(15) -0.0113(13) 0.0022(12) 0.0328(14)
C4 0.0466(18) 0.0366(19) 0.0428(16) -0.0061(14) 0.0165(14) -0.0092(15)
C5 0.0398(17) 0.048(2) 0.0449(17) -0.0038(17) 0.0050(13) -0.0076(15)
C11 0.0548(19) 0.0361(19) 0.0513(18) -0.0098(15) 0.0180(15) -0.0033(16)
C12 0.054(2) 0.042(2) 0.065(2) -0.0091(17) 0.0212(17) 0.0097(16)
C13 0.0379(17) 0.055(2) 0.0616(19) -0.0068(17) 0.0139(14) -0.0006(16)
C14 0.076(2) 0.033(2) 0.0523(19) -0.0024(15) 0.0157(16) 0.0040(17)
C15 0.094(3) 0.046(2) 0.052(2) 0.0107(18) 0.0155(18) -0.002(2)
C16 0.069(2) 0.058(3) 0.0400(18) -0.0014(16) 0.0119(15) -0.0061(18)

loop_
_atom_type_symbol
_atom_type_description
_atom_type_scat_dispersion_real
_atom_type_scat_dispersion_imag
_atom_type_scat_source
C C 0.0033 0.0016 'International Tables Vol C Tables 4.2.6.8 and 6.1.1.4'
H H 0.0000 0.0000 'International Tables Vol C Tables 4.2.6.8 and 6.1.1.4'
N N 0.0061 0.0033 'International Tables Vol C Tables 4.2.6.8 and 6.1.1.4'
O O 0.0106 0.0060 'International Tables Vol C Tables 4.2.6.8 and 6.1.1.4'
Mn Mn 0.3368 0.7283 'International Tables Vol C Tables 4.2.6.8 and 6.1.1.4'

loop_
_geom_angle_atom_site_label_1
_geom_angle_atom_site_label_2
_geom_angle_atom_site_label_3
_geom_angle
C1 Mn1 C3 88.41(14)
C1 Mn1 C2 90.06(15)
C3 Mn1 C2 89.61(13)
C1 Mn1 N1 92.89(13)
C3 Mn1 N1 175.01(11)
C2 Mn1 N1 95.21(11)
C1 Mn1 N3 94.24(13)
C3 Mn1 N3 97.51(12)
C2 Mn1 N3 171.78(12)
N1 Mn1 N3 77.59(9)
C1 Mn1 N4 178.76(13)
C3 Mn1 N4 92.63(12)
C2 Mn1 N4 90.62(11)
N1 Mn1 N4 86.01(9)
N3 Mn1 N4 84.96(9)
C11 N1 N2 105.4(2)
C11 N1 Mn1 141.0(2)
N2 N1 Mn1 113.32(17)
C13 N2 N1 110.4(2)
C13 N2 C4 132.8(3)
N1 N2 C4 116.7(2)
C4 N3 Mn1 117.8(2)
C14 N4 N5 104.9(2)
C14 N4 Mn1 132.0(2)
N5 N4 Mn1 123.00(18)
C16 N5 N4 111.5(3)
C5 N6 C4 115.8(3)
O1 C1 Mn1 177.8(3)
O2 C2 Mn1 179.0(3)
O3 C3 Mn1 177.0(3)
N3 C4 N6 133.9(3)
N3 C4 N2 113.6(2)
N6 C4 N2 112.5(3)
N7 C5 N6 175.7(3)
N1 C11 C12 111.1(3)
C13 C12 C11 105.2(3)
N2 C13 C12 107.8(3)
N4 C14 C15 111.2(3)
C16 C15 C14 104.7(3)
N5 C16 C15 107.6(3)

loop_
_geom_bond_atom_site_label_1
_geom_bond_atom_site_label_2
_geom_bond_distance
Mn1 C1 1.795(4)
Mn1 C3 1.798(4)
Mn1 C2 1.803(4)
Mn1 N1 2.026(2)
Mn1 N3 2.042(2)
Mn1 N4 2.070(2)
N1 C11 1.315(4)
N1 N2 1.367(3)
N2 C13 1.337(4)
N2 C4 1.419(4)
N3 C4 1.286(4)
N4 C14 1.320(4)
N4 N5 1.344(3)
N5 C16 1.325(4)
N6 C5 1.327(4)
N6 C4 1.332(4)
N7 C5 1.139(4)
C1 O1 1.129(4)
C2 O2 1.142(4)
C3 O3 1.147(4)
C11 C12 1.388(4)
C12 C13 1.359(4)
C14 C15 1.381(5)
C15 C16 1.359(5)
